data_4089031
loop_
_publ_author_name
'Uhl, Werner'
'Willeke, Matthias'
'Hengesbach, Frank'
'Hepp, Alexander'
'Layh, Marcus'

_publ_section_title
;
 Aluminum and Gallium Hydrazides as Active Lewis Pairs: Cooperative C--H
 Bond Activation with H--C\\tb C--Ph and Pentafluorobenzene
;
_journal_issue 21
_journal_name_full Organometallics
_journal_page_first 3701
_journal_paper_doi 10.1021/acs.organomet.6b00658
_journal_volume 35
_journal_year 2016
_chemical_formula_sum 'C34 H62 Ga2 N4'
_chemical_formula_weight 666.31
_space_group_crystal_system triclinic
_space_group_IT_number 2
_space_group_name_Hall '-P 1'
_space_group_name_H-M_alt 'P -1'
_atom_sites_solution_hydrogens geom
_audit_creation_method SHELXL-2014/7
_cell_angle_alpha 94.3967(13)
_cell_angle_beta 94.7393(13)
_cell_angle_gamma 98.3163(13)
_cell_formula_units_Z 4
_cell_length_a 9.9222(4)
_cell_length_b 10.4627(5)
_cell_length_c 32.3247(14)
_cell_measurement_reflns_used 9547
_cell_measurement_temperature 100(2)
_cell_measurement_theta_max 29.959
_cell_measurement_theta_min 2.335
_cell_volume 3295.7(3)
_computing_cell_refinement 'Bruker SAINT+'
_computing_data_collection 'Bruker SMART'
_computing_data_reduction 'Bruker SHELXTL'
_computing_molecular_graphics 'Bruker SHELXTL'
_computing_publication_material 'Bruker SHELXTL'
_computing_structure_refinement 'SHELXL-2014 (Sheldrick, 2014)'
_computing_structure_solution 'SHELXS-2014 (Sheldrick, 2014)'
_diffrn_ambient_temperature 100(2)
_diffrn_measured_fraction_theta_full 0.987
_diffrn_measured_fraction_theta_max 0.986
_diffrn_measurement_device_type 'CCD area detector'
_diffrn_measurement_method 'omega scans'
_diffrn_radiation_type MoK\a
_diffrn_radiation_wavelength 0.71073
_diffrn_reflns_av_R_equivalents 0.0423
_diffrn_reflns_av_unetI/netI 0.0634
_diffrn_reflns_Laue_measured_fraction_full 0.987
_diffrn_reflns_Laue_measured_fraction_max 0.986
_diffrn_reflns_limit_h_max 13
_diffrn_reflns_limit_h_min -13
_diffrn_reflns_limit_k_max 14
_diffrn_reflns_limit_k_min -14
_diffrn_reflns_limit_l_max 45
_diffrn_reflns_limit_l_min -45
_diffrn_reflns_number 52336
_diffrn_reflns_point_group_measured_fraction_full 0.987
_diffrn_reflns_point_group_measured_fraction_max 0.986
_diffrn_reflns_theta_full 25.242
_diffrn_reflns_theta_max 29.996
_diffrn_reflns_theta_min 1.904
_diffrn_source microsource
_exptl_absorpt_coefficient_mu 1.664
_exptl_absorpt_correction_T_max 0.7460
_exptl_absorpt_correction_T_min 0.6593
_exptl_absorpt_correction_type empirical
_exptl_absorpt_process_details SADABS
_exptl_crystal_colour colourless
_exptl_crystal_density_diffrn 1.343
_exptl_crystal_description needle
_exptl_crystal_F_000 1424
_exptl_crystal_size_max 0.200
_exptl_crystal_size_mid 0.040
_exptl_crystal_size_min 0.040
_refine_diff_density_max 2.372
_refine_diff_density_min -0.847
_refine_diff_density_rms 0.101
_refine_ls_extinction_method none
_refine_ls_goodness_of_fit_ref 1.052
_refine_ls_hydrogen_treatment constr
_refine_ls_matrix_type full
_refine_ls_number_parameters 729
_refine_ls_number_reflns 18958
_refine_ls_number_restraints 0
_refine_ls_restrained_S_all 1.052
_refine_ls_R_factor_all 0.0782
_refine_ls_R_factor_gt 0.0497
_refine_ls_shift/su_max 0.001
_refine_ls_shift/su_mean 0.000
_refine_ls_structure_factor_coef Fsqd
_refine_ls_weighting_details 'w=1/[\s^2^(Fo^2^)+(0.0338P)^2^+4.8749P] where P=(Fo^2^+2Fc^2^)/3'
_refine_ls_weighting_scheme calc
_refine_ls_wR_factor_gt 0.0961
_refine_ls_wR_factor_ref 0.1047
_reflns_Friedel_coverage 0.000
_reflns_number_gt 14237
_reflns_number_total 18958
_reflns_threshold_expression 'I > 2\s(I)'
_cod_data_source_file om6b00658_si_001.cif
_cod_data_source_block sad_(compound_1c(trans))
_cod_database_code 4089031
_shelx_shelxl_version_number 2014/7
_shelx_space_group_comment
;
The symmetry employed for this shelxl refinement is uniquely defined
by the following loop, which should always be used as a source of
symmetry information in preference to the above space-group names.
They are only intended as comments.
;
_shelx_estimated_absorpt_t_min 0.732
_shelx_estimated_absorpt_t_max 0.936

loop_
_space_group_symop_operation_xyz
'x, y, z'
'-x, -y, -z'

loop_
_atom_site_label
_atom_site_type_symbol
_atom_site_fract_x
_atom_site_fract_y
_atom_site_fract_z
_atom_site_U_iso_or_equiv
_atom_site_adp_type
_atom_site_occupancy
_atom_site_site_symmetry_order
_atom_site_calc_flag
_atom_site_refinement_flags_posn
_atom_site_refinement_flags_adp
Ga1 Ga 0.17342(3) 1.04758(3) 0.35571(2) 0.01578(7) Uani 1 1 d . .
C151 C -0.0169(3) 0.9995(3) 0.37129(10) 0.0270(7) Uani 1 1 d . .
H15A H -0.0664 1.0710 0.3681 0.032 Uiso 1 1 calc R U
H15B H -0.0136 0.9790 0.3998 0.032 Uiso 1 1 calc R U
H15C H -0.0621 0.9254 0.3535 0.032 Uiso 1 1 calc R U
C152 C 0.1626(3) 1.1583(3) 0.30915(9) 0.0256(7) Uani 1 1 d . .
H15D H 0.1038 1.1114 0.2862 0.031 Uiso 1 1 calc R U
H15E H 0.2524 1.1823 0.3005 0.031 Uiso 1 1 calc R U
H15F H 0.1264 1.2350 0.3181 0.031 Uiso 1 1 calc R U
Ga2 Ga 0.31691(3) 0.91279(3) 0.41467(2) 0.01773(7) Uani 1 1 d . .
C161 C 0.1686(3) 0.8188(3) 0.44354(10) 0.0281(7) Uani 1 1 d . .
H16A H 0.1672 0.7270 0.4383 0.034 Uiso 1 1 calc R U
H16B H 0.0821 0.8409 0.4333 0.034 Uiso 1 1 calc R U
H16C H 0.1848 0.8430 0.4730 0.034 Uiso 1 1 calc R U
C162 C 0.4904(3) 0.8685(3) 0.43871(10) 0.0276(7) Uani 1 1 d . .
H16D H 0.5000 0.8905 0.4683 0.033 Uiso 1 1 calc R U
H16E H 0.5649 0.9161 0.4265 0.033 Uiso 1 1 calc R U
H16F H 0.4911 0.7772 0.4331 0.033 Uiso 1 1 calc R U
N11 N 0.3075(2) 1.1098(2) 0.40756(7) 0.0171(5) Uani 1 1 d . .
C11 C 0.4508(3) 1.1683(3) 0.40005(8) 0.0176(6) Uani 1 1 d . .
H11 H 0.4807 1.1030 0.3820 0.021 Uiso 1 1 calc R U
C111 C 0.4706(3) 1.2909(3) 0.37614(9) 0.0227(6) Uani 1 1 d . .
H111 H 0.3997 1.2844 0.3537 0.027 Uiso 1 1 calc R U
C112 C 0.4745(3) 1.4176(3) 0.40384(10) 0.0296(7) Uani 1 1 d . .
H11A H 0.4895 1.4899 0.3873 0.036 Uiso 1 1 calc R U
H11B H 0.3881 1.4183 0.4151 0.036 Uiso 1 1 calc R U
C113 C 0.5881(3) 1.4314(3) 0.43937(10) 0.0316(8) Uani 1 1 d . .
H113 H 0.5883 1.5105 0.4565 0.038 Uiso 1 1 calc R U
C114 C 0.7264(4) 1.4328(4) 0.42171(11) 0.0370(8) Uani 1 1 d . .
H11C H 0.7440 1.5058 0.4056 0.044 Uiso 1 1 calc R U
H11D H 0.7978 1.4408 0.4441 0.044 Uiso 1 1 calc R U
C115 C 0.7251(3) 1.3073(3) 0.39419(10) 0.0291(7) Uani 1 1 d . .
H115 H 0.8117 1.3078 0.3829 0.035 Uiso 1 1 calc R U
C116 C 0.6982(3) 1.1919(3) 0.42077(10) 0.0290(7) Uani 1 1 d . .
H11E H 0.6999 1.1124 0.4040 0.035 Uiso 1 1 calc R U
H11F H 0.7688 1.1996 0.4434 0.035 Uiso 1 1 calc R U
C117 C 0.5584(3) 1.1887(3) 0.43811(9) 0.0236(6) Uani 1 1 d . .
H117 H 0.5431 1.1170 0.4548 0.028 Uiso 1 1 calc R U
C118 C 0.5611(3) 1.3157(3) 0.46529(10) 0.0298(7) Uani 1 1 d . .
H11G H 0.4751 1.3158 0.4768 0.036 Uiso 1 1 calc R U
H11H H 0.6316 1.3228 0.4879 0.036 Uiso 1 1 calc R U
C119 C 0.6107(3) 1.2957(3) 0.35866(10) 0.0277(7) Uani 1 1 d . .
H11I H 0.6115 1.2183 0.3407 0.033 Uiso 1 1 calc R U
H11J H 0.6261 1.3686 0.3424 0.033 Uiso 1 1 calc R U
N12 N 0.2595(2) 1.1955(2) 0.43963(7) 0.0208(5) Uani 1 1 d . .
C121 C 0.1577(3) 1.2703(3) 0.42282(9) 0.0236(6) Uani 1 1 d . .
H12A H 0.0732 1.2138 0.4143 0.028 Uiso 1 1 calc R U
H12B H 0.1888 1.3100 0.3988 0.028 Uiso 1 1 calc R U
C122 C 0.1344(3) 1.3745(3) 0.45582(10) 0.0290(7) Uani 1 1 d . .
H12C H 0.0670 1.4233 0.4448 0.035 Uiso 1 1 calc R U
H12D H 0.2180 1.4331 0.4636 0.035 Uiso 1 1 calc R U
C123 C 0.0857(3) 1.3116(3) 0.49395(10) 0.0303(7) Uani 1 1 d . .
H12E H 0.0781 1.3776 0.5156 0.036 Uiso 1 1 calc R U
H12F H -0.0031 1.2611 0.4869 0.036 Uiso 1 1 calc R U
C124 C 0.1850(3) 1.2252(3) 0.50957(9) 0.0272(7) Uani 1 1 d . .
H12G H 0.1482 1.1797 0.5318 0.033 Uiso 1 1 calc R U
H12H H 0.2697 1.2778 0.5205 0.033 Uiso 1 1 calc R U
C125 C 0.2124(3) 1.1273(3) 0.47502(9) 0.0239(6) Uani 1 1 d . .
H12I H 0.2808 1.0785 0.4853 0.029 Uiso 1 1 calc R U
H12J H 0.1302 1.0679 0.4661 0.029 Uiso 1 1 calc R U
N13 N 0.2614(2) 0.8790(2) 0.35056(7) 0.0159(5) Uani 1 1 d . .
C13 C 0.1497(3) 0.7651(3) 0.34235(8) 0.0156(5) Uani 1 1 d . .
H13 H 0.0893 0.7786 0.3634 0.019 Uiso 1 1 calc R U
C131 C 0.1878(3) 0.6295(3) 0.34855(9) 0.0205(6) Uani 1 1 d . .
H131 H 0.2511 0.6344 0.3729 0.025 Uiso 1 1 calc R U
C132 C 0.0537(3) 0.5420(3) 0.35492(10) 0.0263(7) Uani 1 1 d . .
H13A H 0.0724 0.4570 0.3603 0.032 Uiso 1 1 calc R U
H13B H 0.0141 0.5774 0.3785 0.032 Uiso 1 1 calc R U
C133 C -0.0470(3) 0.5326(3) 0.31577(10) 0.0283(7) Uani 1 1 d . .
H133 H -0.1308 0.4789 0.3200 0.034 Uiso 1 1 calc R U
C134 C 0.0140(3) 0.4744(3) 0.27863(10) 0.0280(7) Uani 1 1 d . .
H13C H -0.0493 0.4682 0.2542 0.034 Uiso 1 1 calc R U
H13D H 0.0316 0.3887 0.2835 0.034 Uiso 1 1 calc R U
C135 C 0.1469(3) 0.5599(3) 0.27204(10) 0.0257(7) Uani 1 1 d . .
H135 H 0.1858 0.5229 0.2485 0.031 Uiso 1 1 calc R U
C136 C 0.1196(3) 0.6957(3) 0.26391(9) 0.0234(6) Uani 1 1 d . .
H13E H 0.0578 0.6916 0.2392 0.028 Uiso 1 1 calc R U
H13F H 0.2037 0.7489 0.2596 0.028 Uiso 1 1 calc R U
C137 C 0.0576(3) 0.7554(3) 0.30115(9) 0.0193(6) Uani 1 1 d . .
H137 H 0.0386 0.8401 0.2956 0.023 Uiso 1 1 calc R U
C138 C -0.0764(3) 0.6684(3) 0.30714(11) 0.0265(7) Uani 1 1 d . .
H13G H -0.1181 0.7052 0.3301 0.032 Uiso 1 1 calc R U
H13H H -0.1389 0.6629 0.2825 0.032 Uiso 1 1 calc R U
C139 C 0.2481(3) 0.5686(3) 0.31089(10) 0.0249(7) Uani 1 1 d . .
H13I H 0.3328 0.6206 0.3064 0.030 Uiso 1 1 calc R U
H13J H 0.2666 0.4835 0.3162 0.030 Uiso 1 1 calc R U
N14 N 0.3632(2) 0.8620(2) 0.32034(7) 0.0197(5) Uani 1 1 d . .
C141 C 0.4954(3) 0.8411(3) 0.33999(10) 0.0247(6) Uani 1 1 d . .
H14A H 0.4816 0.7730 0.3582 0.030 Uiso 1 1 calc R U
H14B H 0.5384 0.9188 0.3565 0.030 Uiso 1 1 calc R U
C142 C 0.5875(3) 0.8049(3) 0.30726(11) 0.0339(8) Uani 1 1 d . .
H14C H 0.6749 0.7951 0.3207 0.041 Uiso 1 1 calc R U
H14D H 0.5481 0.7231 0.2925 0.041 Uiso 1 1 calc R U
C143 C 0.6071(3) 0.9060(4) 0.27667(11) 0.0371(9) Uani 1 1 d . .
H14E H 0.6580 0.8765 0.2548 0.045 Uiso 1 1 calc R U
H14F H 0.6579 0.9849 0.2905 0.045 Uiso 1 1 calc R U
C144 C 0.4691(4) 0.9308(3) 0.25848(10) 0.0320(8) Uani 1 1 d . .
H14G H 0.4240 0.8548 0.2416 0.038 Uiso 1 1 calc R U
H14H H 0.4817 1.0006 0.2409 0.038 Uiso 1 1 calc R U
C145 C 0.3793(3) 0.9651(3) 0.29233(9) 0.0223(6) Uani 1 1 d . .
H14I H 0.4203 1.0451 0.3078 0.027 Uiso 1 1 calc R U
H14J H 0.2912 0.9765 0.2798 0.027 Uiso 1 1 calc R U
Ga3 Ga 0.76883(3) 0.45894(3) 0.11422(2) 0.01056(6) Uani 1 1 d . .
C251 C 0.8984(3) 0.5506(3) 0.16033(9) 0.0169(5) Uani 1 1 d . .
H25A H 0.9863 0.5742 0.1503 0.020 Uiso 1 1 calc R U
H25B H 0.9068 0.4947 0.1823 0.020 Uiso 1 1 calc R U
H25C H 0.8651 0.6274 0.1707 0.020 Uiso 1 1 calc R U
C252 C 0.7760(3) 0.5661(3) 0.06626(9) 0.0174(6) Uani 1 1 d . .
H25D H 0.7307 0.6398 0.0719 0.021 Uiso 1 1 calc R U
H25E H 0.7310 0.5153 0.0417 0.021 Uiso 1 1 calc R U
H25F H 0.8697 0.5952 0.0620 0.021 Uiso 1 1 calc R U
Ga4 Ga 0.55295(3) 0.25233(3) 0.08325(2) 0.01055(6) Uani 1 1 d . .
C261 C 0.4359(3) 0.0868(3) 0.09022(9) 0.0180(6) Uani 1 1 d . .
H26A H 0.3416 0.0988 0.0876 0.022 Uiso 1 1 calc R U
H26B H 0.4590 0.0597 0.1173 0.022 Uiso 1 1 calc R U
H26C H 0.4504 0.0217 0.0692 0.022 Uiso 1 1 calc R U
C262 C 0.4918(3) 0.3051(3) 0.02795(8) 0.0174(6) Uani 1 1 d . .
H26D H 0.4840 0.2325 0.0074 0.021 Uiso 1 1 calc R U
H26E H 0.5574 0.3745 0.0206 0.021 Uiso 1 1 calc R U
H26F H 0.4045 0.3338 0.0291 0.021 Uiso 1 1 calc R U
N21 N 0.5645(2) 0.4116(2) 0.12681(6) 0.0106(4) Uani 1 1 d . .
C21 C 0.4894(2) 0.5115(2) 0.10852(8) 0.0110(5) Uani 1 1 d . .
H21 H 0.5172 0.5156 0.0808 0.013 Uiso 1 1 calc R U
C211 C 0.5287(3) 0.6512(2) 0.12905(8) 0.0121(5) Uani 1 1 d . .
H211 H 0.6261 0.6697 0.1355 0.015 Uiso 1 1 calc R U
C212 C 0.4579(3) 0.6789(3) 0.16852(8) 0.0162(5) Uani 1 1 d . .
H21A H 0.4845 0.7681 0.1790 0.019 Uiso 1 1 calc R U
H21B H 0.4860 0.6258 0.1896 0.019 Uiso 1 1 calc R U
C213 C 0.3019(3) 0.6501(3) 0.15868(9) 0.0171(5) Uani 1 1 d . .
H213 H 0.2583 0.6662 0.1836 0.020 Uiso 1 1 calc R U
C214 C 0.2586(3) 0.7385(3) 0.12595(9) 0.0190(6) Uani 1 1 d . .
H21C H 0.1611 0.7219 0.1196 0.023 Uiso 1 1 calc R U
H21D H 0.2841 0.8277 0.1366 0.023 Uiso 1 1 calc R U
C215 C 0.3288(3) 0.7121(3) 0.08652(9) 0.0165(5) Uani 1 1 d . .
H215 H 0.3016 0.7669 0.0658 0.020 Uiso 1 1 calc R U
C216 C 0.2860(3) 0.5697(2) 0.06991(9) 0.0151(5) Uani 1 1 d . .
H21E H 0.3266 0.5531 0.0445 0.018 Uiso 1 1 calc R U
H21F H 0.1883 0.5520 0.0639 0.018 Uiso 1 1 calc R U
C217 C 0.3318(2) 0.4802(2) 0.10224(8) 0.0124(5) Uani 1 1 d . .
H217 H 0.3046 0.3912 0.0916 0.015 Uiso 1 1 calc R U
C218 C 0.2620(3) 0.5079(3) 0.14194(9) 0.0146(5) Uani 1 1 d . .
H21G H 0.1645 0.4885 0.1359 0.017 Uiso 1 1 calc R U
H21H H 0.2890 0.4533 0.1627 0.017 Uiso 1 1 calc R U
C219 C 0.4842(3) 0.7408(3) 0.09686(9) 0.0154(5) Uani 1 1 d . .
H21I H 0.5105 0.8296 0.1078 0.018 Uiso 1 1 calc R U
H21J H 0.5288 0.7274 0.0720 0.018 Uiso 1 1 calc R U
N22 N 0.5238(2) 0.3969(2) 0.16933(7) 0.0118(4) Uani 1 1 d . .
C221 C 0.4516(3) 0.2678(3) 0.17415(8) 0.0144(5) Uani 1 1 d . .
H22A H 0.5140 0.2059 0.1726 0.017 Uiso 1 1 calc R U
H22B H 0.3800 0.2437 0.1519 0.017 Uiso 1 1 calc R U
C222 C 0.3905(3) 0.2658(3) 0.21589(9) 0.0195(6) Uani 1 1 d . .
H22C H 0.3232 0.3230 0.2166 0.023 Uiso 1 1 calc R U
H22D H 0.3458 0.1797 0.2189 0.023 Uiso 1 1 calc R U
C223 C 0.5007(3) 0.3077(3) 0.25180(9) 0.0227(6) Uani 1 1 d . .
H22E H 0.5628 0.2454 0.2532 0.027 Uiso 1 1 calc R U
H22F H 0.4597 0.3128 0.2777 0.027 Uiso 1 1 calc R U
C224 C 0.5776(3) 0.4396(3) 0.24482(9) 0.0213(6) Uani 1 1 d . .
H22G H 0.6516 0.4641 0.2663 0.026 Uiso 1 1 calc R U
H22H H 0.5170 0.5032 0.2466 0.026 Uiso 1 1 calc R U
C225 C 0.6344(3) 0.4382(3) 0.20238(8) 0.0151(5) Uani 1 1 d . .
H22I H 0.6793 0.5234 0.1984 0.018 Uiso 1 1 calc R U
H22J H 0.7006 0.3799 0.2013 0.018 Uiso 1 1 calc R U
N23 N 0.7652(2) 0.2634(2) 0.09649(6) 0.0105(4) Uani 1 1 d . .
C23 C 0.7977(2) 0.1923(2) 0.13381(8) 0.0110(5) Uani 1 1 d . .
H23 H 0.7401 0.2206 0.1540 0.013 Uiso 1 1 calc R U
C231 C 0.9434(3) 0.2250(3) 0.15597(8) 0.0157(5) Uani 1 1 d . .
H231 H 0.9728 0.3169 0.1574 0.019 Uiso 1 1 calc R U
C232 C 1.0487(3) 0.1541(3) 0.13529(9) 0.0199(6) Uani 1 1 d . .
H23A H 1.0566 0.1799 0.1076 0.024 Uiso 1 1 calc R U
H23B H 1.1366 0.1777 0.1509 0.024 Uiso 1 1 calc R U
C233 C 1.0060(3) 0.0077(3) 0.13329(9) 0.0212(6) Uani 1 1 d . .
H233 H 1.0716 -0.0355 0.1198 0.025 Uiso 1 1 calc R U
C234 C 0.9969(3) -0.0340(3) 0.17739(9) 0.0216(6) Uani 1 1 d . .
H23C H 1.0848 -0.0125 0.1931 0.026 Uiso 1 1 calc R U
H23D H 0.9697 -0.1262 0.1763 0.026 Uiso 1 1 calc R U
C235 C 0.8920(3) 0.0357(3) 0.19856(9) 0.0191(6) Uani 1 1 d . .
H235 H 0.8857 0.0100 0.2263 0.023 Uiso 1 1 calc R U
C236 C 0.7521(3) -0.0004(3) 0.17325(9) 0.0205(6) Uani 1 1 d . .
H23E H 0.6852 0.0408 0.1869 0.025 Uiso 1 1 calc R U
H23F H 0.7242 -0.0925 0.1717 0.025 Uiso 1 1 calc R U
C237 C 0.7604(3) 0.0432(2) 0.12914(8) 0.0147(5) Uani 1 1 d . .
H237 H 0.6726 0.0193 0.1135 0.018 Uiso 1 1 calc R U
C238 C 0.8654(3) -0.0269(3) 0.10836(9) 0.0208(6) Uani 1 1 d . .
H23G H 0.8716 -0.0023 0.0805 0.025 Uiso 1 1 calc R U
H23H H 0.8365 -0.1189 0.1068 0.025 Uiso 1 1 calc R U
C239 C 0.9371(3) 0.1826(3) 0.20039(9) 0.0201(6) Uani 1 1 d . .
H23I H 1.0256 0.2053 0.2157 0.024 Uiso 1 1 calc R U
H23J H 0.8735 0.2268 0.2146 0.024 Uiso 1 1 calc R U
N24 N 0.8481(2) 0.2223(2) 0.06347(7) 0.0116(4) Uani 1 1 d . .
C241 C 0.9512(3) 0.3261(3) 0.05299(8) 0.0156(5) Uani 1 1 d . .
H24A H 1.0021 0.3688 0.0780 0.019 Uiso 1 1 calc R U
H24B H 0.9072 0.3890 0.0391 0.019 Uiso 1 1 calc R U
C242 C 1.0479(3) 0.2700(3) 0.02473(8) 0.0165(5) Uani 1 1 d . .
H24C H 1.1157 0.3384 0.0180 0.020 Uiso 1 1 calc R U
H24D H 1.0940 0.2092 0.0390 0.020 Uiso 1 1 calc R U
C243 C 0.9683(3) 0.2027(3) -0.01501(8) 0.0173(5) Uani 1 1 d . .
H24E H 1.0283 0.1620 -0.0318 0.021 Uiso 1 1 calc R U
H24F H 0.9299 0.2650 -0.0308 0.021 Uiso 1 1 calc R U
C244 C 0.8544(3) 0.1011(3) -0.00386(8) 0.0163(5) Uani 1 1 d . .
H24G H 0.8936 0.0334 0.0090 0.020 Uiso 1 1 calc R U
H24H H 0.7993 0.0632 -0.0288 0.020 Uiso 1 1 calc R U
C245 C 0.7649(3) 0.1612(3) 0.02588(8) 0.0151(5) Uani 1 1 d . .
H24I H 0.7206 0.2248 0.0124 0.018 Uiso 1 1 calc R U
H24J H 0.6954 0.0952 0.0332 0.018 Uiso 1 1 calc R U

loop_
_atom_site_aniso_label
_atom_site_aniso_U_11
_atom_site_aniso_U_22
_atom_site_aniso_U_33
_atom_site_aniso_U_23
_atom_site_aniso_U_13
_atom_site_aniso_U_12
Ga1 0.01669(15) 0.01560(15) 0.01503(14) -0.00009(12) 0.00043(12) 0.00383(11)
C151 0.0168(14) 0.0288(17) 0.0339(17) -0.0063(14) 0.0004(13) 0.0046(12)
C152 0.0319(17) 0.0224(15) 0.0221(15) 0.0002(12) -0.0042(13) 0.0077(13)
Ga2 0.02033(16) 0.01985(16) 0.01286(14) 0.00308(12) 0.00074(12) 0.00214(12)
C161 0.0310(17) 0.0336(18) 0.0196(15) 0.0032(13) 0.0058(13) 0.0020(14)
C162 0.0243(16) 0.0337(18) 0.0242(16) 0.0040(14) -0.0039(13) 0.0047(13)
N11 0.0128(11) 0.0212(12) 0.0172(11) -0.0010(9) 0.0031(9) 0.0026(9)
C11 0.0169(13) 0.0214(14) 0.0133(12) 0.0003(11) -0.0007(11) 0.0001(11)
C111 0.0222(15) 0.0232(15) 0.0208(14) 0.0035(12) -0.0026(12) -0.0010(12)
C112 0.0312(18) 0.0214(16) 0.0342(18) 0.0034(14) 0.0031(15) -0.0031(13)
C113 0.0336(18) 0.0259(17) 0.0304(17) -0.0059(14) 0.0018(15) -0.0070(14)
C114 0.036(2) 0.036(2) 0.0319(18) -0.0004(15) -0.0059(16) -0.0126(15)
C115 0.0167(15) 0.0384(19) 0.0289(17) 0.0006(14) 0.0014(13) -0.0051(13)
C116 0.0185(15) 0.0394(19) 0.0269(16) 0.0029(14) -0.0037(13) 0.0005(13)
C117 0.0201(15) 0.0297(16) 0.0187(14) 0.0033(12) -0.0031(12) -0.0020(12)
C118 0.0276(17) 0.0393(19) 0.0183(15) -0.0040(14) -0.0015(13) -0.0037(14)
C119 0.0262(16) 0.0313(17) 0.0226(15) 0.0039(13) 0.0027(13) -0.0059(13)
N12 0.0205(12) 0.0255(13) 0.0165(12) -0.0021(10) 0.0040(10) 0.0049(10)
C121 0.0226(15) 0.0267(16) 0.0207(15) -0.0031(12) -0.0011(12) 0.0063(12)
C122 0.0282(17) 0.0292(17) 0.0295(17) -0.0058(14) 0.0036(14) 0.0082(13)
C123 0.0244(16) 0.0365(19) 0.0283(17) -0.0098(14) 0.0059(14) 0.0033(14)
C124 0.0248(16) 0.0359(18) 0.0190(15) -0.0057(13) 0.0025(13) 0.0024(13)
C125 0.0209(15) 0.0327(17) 0.0174(14) 0.0001(12) 0.0029(12) 0.0021(12)
N13 0.0140(11) 0.0168(11) 0.0173(11) 0.0012(9) 0.0013(9) 0.0039(9)
C13 0.0166(13) 0.0155(13) 0.0142(12) 0.0014(10) -0.0004(10) 0.0017(10)
C131 0.0235(15) 0.0189(14) 0.0185(14) 0.0029(11) -0.0037(12) 0.0037(11)
C132 0.0330(18) 0.0192(15) 0.0257(16) 0.0067(12) 0.0007(14) -0.0008(13)
C133 0.0282(17) 0.0190(15) 0.0338(18) 0.0039(13) -0.0042(14) -0.0059(12)
C134 0.0357(18) 0.0159(14) 0.0292(17) 0.0007(13) -0.0090(14) 0.0014(13)
C135 0.0325(17) 0.0201(15) 0.0240(15) -0.0031(12) 0.0010(13) 0.0057(13)
C136 0.0317(17) 0.0181(14) 0.0170(14) -0.0007(11) -0.0060(12) -0.0014(12)
C137 0.0202(14) 0.0138(13) 0.0225(14) 0.0001(11) -0.0037(12) 0.0023(11)
C138 0.0181(15) 0.0230(16) 0.0349(18) -0.0002(13) -0.0066(13) -0.0019(12)
C139 0.0272(16) 0.0153(14) 0.0321(17) -0.0004(12) -0.0015(13) 0.0067(12)
N14 0.0182(12) 0.0232(13) 0.0192(12) 0.0021(10) 0.0061(10) 0.0059(10)
C141 0.0197(15) 0.0288(16) 0.0269(16) -0.0009(13) 0.0031(13) 0.0096(12)
C142 0.0241(17) 0.038(2) 0.041(2) -0.0061(16) 0.0106(15) 0.0124(14)
C143 0.0268(18) 0.044(2) 0.041(2) -0.0050(17) 0.0200(16) -0.0001(15)
C144 0.040(2) 0.0331(18) 0.0243(16) 0.0003(14) 0.0160(15) 0.0034(15)
C145 0.0275(16) 0.0221(15) 0.0175(14) -0.0001(12) 0.0077(12) 0.0027(12)
Ga3 0.00728(13) 0.00899(13) 0.01500(14) 0.00084(11) 0.00148(11) -0.00025(10)
C251 0.0096(12) 0.0155(13) 0.0242(14) -0.0028(11) 0.0011(11) -0.0002(10)
C252 0.0147(13) 0.0162(13) 0.0235(14) 0.0072(11) 0.0083(11) 0.0034(10)
Ga4 0.00744(13) 0.00963(13) 0.01384(14) -0.00027(11) -0.00043(10) 0.00033(10)
C261 0.0130(13) 0.0135(13) 0.0260(15) -0.0012(11) 0.0018(11) -0.0012(10)
C262 0.0174(13) 0.0207(14) 0.0149(13) 0.0007(11) -0.0004(11) 0.0067(11)
N21 0.0114(10) 0.0087(10) 0.0117(10) 0.0005(8) 0.0023(8) 0.0011(8)
C21 0.0085(11) 0.0108(12) 0.0144(12) 0.0014(10) 0.0032(10) 0.0024(9)
C211 0.0071(11) 0.0098(12) 0.0190(13) 0.0004(10) 0.0012(10) 0.0003(9)
C212 0.0181(13) 0.0127(13) 0.0171(13) -0.0017(10) 0.0012(11) 0.0021(10)
C213 0.0145(13) 0.0172(13) 0.0207(14) 0.0016(11) 0.0077(11) 0.0031(10)
C214 0.0133(13) 0.0142(13) 0.0304(16) 0.0017(12) 0.0038(12) 0.0043(10)
C215 0.0139(13) 0.0133(13) 0.0231(14) 0.0056(11) 0.0006(11) 0.0029(10)
C216 0.0091(12) 0.0152(13) 0.0209(13) 0.0044(11) -0.0019(10) 0.0020(10)
C217 0.0073(11) 0.0108(12) 0.0189(13) 0.0016(10) -0.0008(10) 0.0015(9)
C218 0.0061(11) 0.0157(13) 0.0227(14) 0.0044(11) 0.0038(10) 0.0014(9)
C219 0.0146(13) 0.0106(12) 0.0207(14) 0.0018(10) 0.0027(11) 0.0001(10)
N22 0.0107(10) 0.0123(10) 0.0122(10) 0.0019(8) 0.0030(8) -0.0009(8)
C221 0.0111(12) 0.0151(13) 0.0161(13) 0.0019(10) 0.0006(10) -0.0016(10)
C222 0.0148(13) 0.0227(15) 0.0203(14) 0.0074(12) 0.0028(11) -0.0027(11)
C223 0.0220(15) 0.0280(16) 0.0169(14) 0.0056(12) 0.0018(12) -0.0022(12)
C224 0.0192(14) 0.0270(16) 0.0158(13) 0.0005(12) 0.0021(11) -0.0027(12)
C225 0.0108(12) 0.0172(13) 0.0155(13) 0.0019(10) -0.0018(10) -0.0024(10)
N23 0.0100(10) 0.0100(10) 0.0120(10) 0.0012(8) 0.0026(8) 0.0015(8)
C23 0.0081(11) 0.0108(12) 0.0143(12) 0.0014(10) 0.0028(9) 0.0009(9)
C231 0.0151(13) 0.0095(12) 0.0207(14) 0.0021(10) -0.0046(11) -0.0016(10)
C232 0.0089(12) 0.0257(15) 0.0266(15) 0.0113(12) -0.0012(11) 0.0047(11)
C233 0.0200(14) 0.0180(14) 0.0284(16) 0.0038(12) 0.0019(12) 0.0113(11)
C234 0.0186(14) 0.0170(14) 0.0296(16) 0.0063(12) -0.0025(12) 0.0047(11)
C235 0.0191(14) 0.0196(14) 0.0189(14) 0.0080(11) -0.0008(11) 0.0022(11)
C236 0.0158(14) 0.0200(14) 0.0260(15) 0.0103(12) 0.0004(12) -0.0002(11)
C237 0.0109(12) 0.0117(12) 0.0201(13) 0.0031(10) -0.0030(10) -0.0014(9)
C238 0.0287(16) 0.0128(13) 0.0210(14) 0.0005(11) -0.0012(12) 0.0057(11)
C239 0.0219(15) 0.0195(14) 0.0176(14) -0.0002(11) -0.0046(11) 0.0036(11)
N24 0.0075(10) 0.0121(10) 0.0149(11) -0.0008(8) 0.0025(8) 0.0008(8)
C241 0.0134(12) 0.0147(13) 0.0178(13) -0.0014(10) 0.0053(10) -0.0019(10)
C242 0.0126(12) 0.0175(13) 0.0193(13) 0.0013(11) 0.0058(11) 0.0001(10)
C243 0.0172(13) 0.0191(14) 0.0171(13) 0.0015(11) 0.0056(11) 0.0058(11)
C244 0.0150(13) 0.0184(14) 0.0151(13) -0.0025(11) 0.0011(10) 0.0028(10)
C245 0.0112(12) 0.0156(13) 0.0170(13) -0.0033(10) -0.0005(10) 0.0004(10)

loop_
_atom_type_symbol
_atom_type_description
_atom_type_scat_dispersion_real
_atom_type_scat_dispersion_imag
_atom_type_scat_source
C C 0.0033 0.0016 'International Tables Vol C Tables 4.2.6.8 and 6.1.1.4'
H H 0.0000 0.0000 'International Tables Vol C Tables 4.2.6.8 and 6.1.1.4'
N N 0.0061 0.0033 'International Tables Vol C Tables 4.2.6.8 and 6.1.1.4'
Ga Ga 0.2307 1.6083 'International Tables Vol C Tables 4.2.6.8 and 6.1.1.4'

loop_
_geom_angle_atom_site_label_1
_geom_angle_atom_site_label_2
_geom_angle_atom_site_label_3
_geom_angle
C152 Ga1 C151 107.15(14)
C152 Ga1 N11 119.85(12)
C151 Ga1 N11 111.06(11)
C152 Ga1 N13 121.44(11)
C151 Ga1 N13 107.70(11)
N11 Ga1 N13 88.35(9)
C152 Ga1 Ga2 153.44(10)
C151 Ga1 Ga2 99.41(10)
N11 Ga1 Ga2 47.29(7)
N13 Ga1 Ga2 46.78(6)
Ga1 C151 H15A 109.5
Ga1 C151 H15B 109.5
H15A C151 H15B 109.5
Ga1 C151 H15C 109.5
H15A C151 H15C 109.5
H15B C151 H15C 109.5
Ga1 C152 H15D 109.5
Ga1 C152 H15E 109.5
H15D C152 H15E 109.5
Ga1 C152 H15F 109.5
H15D C152 H15F 109.5
H15E C152 H15F 109.5
C162 Ga2 C161 107.19(14)
C162 Ga2 N13 120.28(11)
C161 Ga2 N13 107.79(11)
C162 Ga2 N11 117.49(12)
C161 Ga2 N11 116.44(12)
N13 Ga2 N11 86.71(9)
C162 Ga2 Ga1 149.18(10)
C161 Ga2 Ga1 103.62(10)
N13 Ga2 Ga1 46.51(6)
N11 Ga2 Ga1 45.75(6)
Ga2 C161 H16A 109.5
Ga2 C161 H16B 109.5
H16A C161 H16B 109.5
Ga2 C161 H16C 109.5
H16A C161 H16C 109.5
H16B C161 H16C 109.5
Ga2 C162 H16D 109.5
Ga2 C162 H16E 109.5
H16D C162 H16E 109.5
Ga2 C162 H16F 109.5
H16D C162 H16F 109.5
H16E C162 H16F 109.5
N12 N11 C11 108.0(2)
N12 N11 Ga1 116.44(16)
C11 N11 Ga1 116.71(16)
N12 N11 Ga2 122.34(17)
C11 N11 Ga2 105.33(16)
Ga1 N11 Ga2 86.96(9)
N11 C11 C117 116.4(2)
N11 C11 C111 118.8(2)
C117 C11 C111 107.9(2)
N11 C11 H11 103.9
C117 C11 H11 103.9
C111 C11 H11 103.9
C112 C111 C119 107.2(3)
C112 C111 C11 113.6(2)
C119 C111 C11 106.4(2)
C112 C111 H111 109.8
C119 C111 H111 109.8
C11 C111 H111 109.8
C113 C112 C111 110.8(3)
C113 C112 H11A 109.5
C111 C112 H11A 109.5
C113 C112 H11B 109.5
C111 C112 H11B 109.5
H11A C112 H11B 108.1
C112 C113 C114 109.8(3)
C112 C113 C118 108.3(3)
C114 C113 C118 109.6(3)
C112 C113 H113 109.7
C114 C113 H113 109.7
C118 C113 H113 109.7
C115 C114 C113 109.4(3)
C115 C114 H11C 109.8
C113 C114 H11C 109.8
C115 C114 H11D 109.8
C113 C114 H11D 109.8
H11C C114 H11D 108.2
C114 C115 C119 109.3(3)
C114 C115 C116 108.8(3)
C119 C115 C116 109.4(3)
C114 C115 H115 109.8
C119 C115 H115 109.8
C116 C115 H115 109.8
C117 C116 C115 110.1(3)
C117 C116 H11E 109.6
C115 C116 H11E 109.6
C117 C116 H11F 109.6
C115 C116 H11F 109.6
H11E C116 H11F 108.2
C118 C117 C116 107.9(3)
C118 C117 C11 114.2(3)
C116 C117 C11 106.3(2)
C118 C117 H117 109.4
C116 C117 H117 109.4
C11 C117 H117 109.4
C113 C118 C117 110.2(3)
C113 C118 H11G 109.6
C117 C118 H11G 109.6
C113 C118 H11H 109.6
C117 C118 H11H 109.6
H11G C118 H11H 108.1
C115 C119 C111 110.5(3)
C115 C119 H11I 109.6
C111 C119 H11I 109.6
C115 C119 H11J 109.6
C111 C119 H11J 109.6
H11I C119 H11J 108.1
C121 N12 C125 111.4(2)
C121 N12 N11 113.1(2)
C125 N12 N11 113.0(2)
N12 C121 C122 109.8(2)
N12 C121 H12A 109.7
C122 C121 H12A 109.7
N12 C121 H12B 109.7
C122 C121 H12B 109.7
H12A C121 H12B 108.2
C121 C122 C123 109.7(3)
C121 C122 H12C 109.7
C123 C122 H12C 109.7
C121 C122 H12D 109.7
C123 C122 H12D 109.7
H12C C122 H12D 108.2
C124 C123 C122 110.4(3)
C124 C123 H12E 109.6
C122 C123 H12E 109.6
C124 C123 H12F 109.6
C122 C123 H12F 109.6
H12E C123 H12F 108.1
C123 C124 C125 111.7(3)
C123 C124 H12G 109.3
C125 C124 H12G 109.3
C123 C124 H12H 109.3
C125 C124 H12H 109.3
H12G C124 H12H 107.9
N12 C125 C124 109.8(3)
N12 C125 H12I 109.7
C124 C125 H12I 109.7
N12 C125 H12J 109.7
C124 C125 H12J 109.7
H12I C125 H12J 108.2
N14 N13 C13 107.4(2)
N14 N13 Ga1 120.99(16)
C13 N13 Ga1 108.71(16)
N14 N13 Ga2 122.03(16)
C13 N13 Ga2 109.28(16)
Ga1 N13 Ga2 86.71(9)
N13 C13 C137 117.1(2)
N13 C13 C131 117.6(2)
C137 C13 C131 108.0(2)
N13 C13 H13 104.1
C137 C13 H13 104.1
C131 C13 H13 104.1
C139 C131 C132 107.9(2)
C139 C131 C13 113.6(2)
C132 C131 C13 106.3(2)
C139 C131 H131 109.7
C132 C131 H131 109.7
C13 C131 H131 109.7
C133 C132 C131 109.7(2)
C133 C132 H13A 109.7
C131 C132 H13A 109.7
C133 C132 H13B 109.7
C131 C132 H13B 109.7
H13A C132 H13B 108.2
C134 C133 C138 109.0(3)
C134 C133 C132 109.9(3)
C138 C133 C132 109.6(3)
C134 C133 H133 109.4
C138 C133 H133 109.4
C132 C133 H133 109.4
C133 C134 C135 109.2(2)
C133 C134 H13C 109.8
C135 C134 H13C 109.8
C133 C134 H13D 109.8
C135 C134 H13D 109.8
H13C C134 H13D 108.3
C136 C135 C134 110.2(3)
C136 C135 C139 109.1(2)
C134 C135 C139 109.7(3)
C136 C135 H135 109.3
C134 C135 H135 109.3
C139 C135 H135 109.3
C135 C136 C137 109.7(2)
C135 C136 H13E 109.7
C137 C136 H13E 109.7
C135 C136 H13F 109.7
C137 C136 H13F 109.7
H13E C136 H13F 108.2
C136 C137 C138 108.4(2)
C136 C137 C13 113.4(2)
C138 C137 C13 106.9(2)
C136 C137 H137 109.3
C138 C137 H137 109.3
C13 C137 H137 109.3
C133 C138 C137 109.6(3)
C133 C138 H13G 109.7
C137 C138 H13G 109.7
C133 C138 H13H 109.7
C137 C138 H13H 109.7
H13G C138 H13H 108.2
C135 C139 C131 109.7(2)
C135 C139 H13I 109.7
C131 C139 H13I 109.7
C135 C139 H13J 109.7
C131 C139 H13J 109.7
H13I C139 H13J 108.2
C145 N14 C141 111.4(2)
C145 N14 N13 113.4(2)
C141 N14 N13 113.2(2)
N14 C141 C142 110.5(3)
N14 C141 H14A 109.5
C142 C141 H14A 109.5
N14 C141 H14B 109.5
C142 C141 H14B 109.5
H14A C141 H14B 108.1
C143 C142 C141 111.7(3)
C143 C142 H14C 109.3
C141 C142 H14C 109.3
C143 C142 H14D 109.3
C141 C142 H14D 109.3
H14C C142 H14D 107.9
C142 C143 C144 109.4(3)
C142 C143 H14E 109.8
C144 C143 H14E 109.8
C142 C143 H14F 109.8
C144 C143 H14F 109.8
H14E C143 H14F 108.2
C143 C144 C145 111.7(3)
C143 C144 H14G 109.3
C145 C144 H14G 109.3
C143 C144 H14H 109.3
C145 C144 H14H 109.3
H14G C144 H14H 107.9
N14 C145 C144 110.1(2)
N14 C145 H14I 109.6
C144 C145 H14I 109.6
N14 C145 H14J 109.6
C144 C145 H14J 109.6
H14I C145 H14J 108.2
C251 Ga3 C252 108.18(12)
C251 Ga3 N23 121.37(10)
C252 Ga3 N23 112.53(10)
C251 Ga3 N21 116.81(10)
C252 Ga3 N21 108.98(10)
N23 Ga3 N21 87.40(8)
C251 Ga3 Ga4 150.39(8)
C252 Ga3 Ga4 101.08(8)
N23 Ga3 Ga4 46.91(6)
N21 Ga3 Ga4 46.37(6)
Ga3 C251 H25A 109.5
Ga3 C251 H25B 109.5
H25A C251 H25B 109.5
Ga3 C251 H25C 109.5
H25A C251 H25C 109.5
H25B C251 H25C 109.5
Ga3 C252 H25D 109.5
Ga3 C252 H25E 109.5
H25D C252 H25E 109.5
Ga3 C252 H25F 109.5
H25D C252 H25F 109.5
H25E C252 H25F 109.5
C261 Ga4 C262 106.58(12)
C261 Ga4 N21 120.67(10)
C262 Ga4 N21 107.96(10)
C261 Ga4 N23 117.93(10)
C262 Ga4 N23 115.71(10)
N21 Ga4 N23 87.21(8)
C261 Ga4 Ga3 150.67(9)
C262 Ga4 Ga3 102.74(8)
N21 Ga4 Ga3 46.84(6)
N23 Ga4 Ga3 46.23(6)
Ga4 C261 H26A 109.5
Ga4 C261 H26B 109.5
H26A C261 H26B 109.5
Ga4 C261 H26C 109.5
H26A C261 H26C 109.5
H26B C261 H26C 109.5
Ga4 C262 H26D 109.5
Ga4 C262 H26E 109.5
H26D C262 H26E 109.5
Ga4 C262 H26F 109.5
H26D C262 H26F 109.5
H26E C262 H26F 109.5
N22 N21 C21 107.86(18)
N22 N21 Ga4 121.55(14)
C21 N21 Ga4 109.51(15)
N22 N21 Ga3 122.87(15)
C21 N21 Ga3 106.20(14)
Ga4 N21 Ga3 86.79(8)
N21 C21 C211 116.1(2)
N21 C21 C217 117.2(2)
C211 C21 C217 108.20(19)
N21 C21 H21 104.6
C211 C21 H21 104.6
C217 C21 H21 104.6
C219 C211 C212 107.7(2)
C219 C211 C21 106.6(2)
C212 C211 C21 114.2(2)
C219 C211 H211 109.4
C212 C211 H211 109.4
C21 C211 H211 109.4
C211 C212 C213 110.1(2)
C211 C212 H21A 109.6
C213 C212 H21A 109.6
C211 C212 H21B 109.6
C213 C212 H21B 109.6
H21A C212 H21B 108.2
C218 C213 C214 110.2(2)
C218 C213 C212 108.7(2)
C214 C213 C212 108.9(2)
C218 C213 H213 109.7
C214 C213 H213 109.7
C212 C213 H213 109.7
C215 C214 C213 109.1(2)
C215 C214 H21C 109.9
C213 C214 H21C 109.9
C215 C214 H21D 109.9
C213 C214 H21D 109.9
H21C C214 H21D 108.3
C214 C215 C219 109.4(2)
C214 C215 C216 108.9(2)
C219 C215 C216 110.0(2)
C214 C215 H215 109.5
C219 C215 H215 109.5
C216 C215 H215 109.5
C215 C216 C217 110.3(2)
C215 C216 H21E 109.6
C217 C216 H21E 109.6
C215 C216 H21F 109.6
C217 C216 H21F 109.6
H21E C216 H21F 108.1
C218 C217 C216 107.8(2)
C218 C217 C21 113.6(2)
C216 C217 C21 106.0(2)
C218 C217 H217 109.8
C216 C217 H217 109.8
C21 C217 H217 109.8
C213 C218 C217 110.3(2)
C213 C218 H21G 109.6
C217 C218 H21G 109.6
C213 C218 H21H 109.6
C217 C218 H21H 109.6
H21G C218 H21H 108.1
C215 C219 C211 109.7(2)
C215 C219 H21I 109.7
C211 C219 H21I 109.7
C215 C219 H21J 109.7
C211 C219 H21J 109.7
H21I C219 H21J 108.2
C225 N22 C221 111.7(2)
C225 N22 N21 114.28(19)
C221 N22 N21 113.11(19)
N22 C221 C222 110.5(2)
N22 C221 H22A 109.5
C222 C221 H22A 109.5
N22 C221 H22B 109.5
C222 C221 H22B 109.5
H22A C221 H22B 108.1
C223 C222 C221 111.0(2)
C223 C222 H22C 109.4
C221 C222 H22C 109.4
C223 C222 H22D 109.4
C221 C222 H22D 109.4
H22C C222 H22D 108.0
C222 C223 C224 108.8(2)
C222 C223 H22E 109.9
C224 C223 H22E 109.9
C222 C223 H22F 109.9
C224 C223 H22F 109.9
H22E C223 H22F 108.3
C223 C224 C225 111.5(2)
C223 C224 H22G 109.3
C225 C224 H22G 109.3
C223 C224 H22H 109.3
C225 C224 H22H 109.3
H22G C224 H22H 108.0
N22 C225 C224 110.1(2)
N22 C225 H22I 109.6
C224 C225 H22I 109.6
N22 C225 H22J 109.6
C224 C225 H22J 109.6
H22I C225 H22J 108.2
N24 N23 C23 107.56(18)
N24 N23 Ga3 120.47(14)
C23 N23 Ga3 110.39(15)
N24 N23 Ga4 119.45(15)
C23 N23 Ga4 110.83(14)
Ga3 N23 Ga4 86.86(8)
N23 C23 C231 117.3(2)
N23 C23 C237 117.5(2)
C231 C23 C237 107.2(2)
N23 C23 H23 104.4
C231 C23 H23 104.4
C237 C23 H23 104.4
C232 C231 C239 107.3(2)
C232 C231 C23 113.9(2)
C239 C231 C23 107.2(2)
C232 C231 H231 109.4
C239 C231 H231 109.4
C23 C231 H231 109.4
C233 C232 C231 110.6(2)
C233 C232 H23A 109.5
C231 C232 H23A 109.5
C233 C232 H23B 109.5
C231 C232 H23B 109.5
H23A C232 H23B 108.1
C232 C233 C234 109.6(2)
C232 C233 C238 108.3(2)
C234 C233 C238 109.7(2)
C232 C233 H233 109.7
C234 C233 H233 109.7
C238 C233 H233 109.7
C233 C234 C235 109.1(2)
C233 C234 H23C 109.9
C235 C234 H23C 109.9
C233 C234 H23D 109.9
C235 C234 H23D 109.9
H23C C234 H23D 108.3
C234 C235 C239 109.3(2)
C234 C235 C236 109.2(2)
C239 C235 C236 109.4(2)
C234 C235 H235 109.6
C239 C235 H235 109.6
C236 C235 H235 109.6
C235 C236 C237 110.0(2)
C235 C236 H23E 109.7
C237 C236 H23E 109.7
C235 C236 H23F 109.7
C237 C236 H23F 109.7
H23E C236 H23F 108.2
C238 C237 C236 107.8(2)
C238 C237 C23 114.0(2)
C236 C237 C23 107.0(2)
C238 C237 H237 109.3
C236 C237 H237 109.3
C23 C237 H237 109.3
C237 C238 C233 110.3(2)
C237 C238 H23G 109.6
C233 C238 H23G 109.6
C237 C238 H23H 109.6
C233 C238 H23H 109.6
H23G C238 H23H 108.1
C235 C239 C231 109.9(2)
C235 C239 H23I 109.7
C231 C239 H23I 109.7
C235 C239 H23J 109.7
C231 C239 H23J 109.7
H23I C239 H23J 108.2
C245 N24 C241 110.3(2)
C245 N24 N23 112.80(19)
C241 N24 N23 113.55(19)
N24 C241 C242 109.8(2)
N24 C241 H24A 109.7
C242 C241 H24A 109.7
N24 C241 H24B 109.7
C242 C241 H24B 109.7
H24A C241 H24B 108.2
C243 C242 C241 110.1(2)
C243 C242 H24C 109.6
C241 C242 H24C 109.6
C243 C242 H24D 109.6
C241 C242 H24D 109.6
H24C C242 H24D 108.2
C242 C243 C244 109.2(2)
C242 C243 H24E 109.8
C244 C243 H24E 109.8
C242 C243 H24F 109.8
C244 C243 H24F 109.8
H24E C243 H24F 108.3
C243 C244 C245 110.9(2)
C243 C244 H24G 109.5
C245 C244 H24G 109.5
C243 C244 H24H 109.5
C245 C244 H24H 109.5
H24G C244 H24H 108.1
N24 C245 C244 110.0(2)
N24 C245 H24I 109.7
C244 C245 H24I 109.7
N24 C245 H24J 109.7
C244 C245 H24J 109.7
H24I C245 H24J 108.2

loop_
_geom_bond_atom_site_label_1
_geom_bond_atom_site_label_2
_geom_bond_distance
Ga1 C152 1.973(3)
Ga1 C151 1.998(3)
Ga1 N11 2.053(2)
Ga1 N13 2.080(2)
Ga1 Ga2 2.8624(4)
C151 H15A 0.9600
C151 H15B 0.9600
C151 H15C 0.9600
C152 H15D 0.9600
C152 H15E 0.9600
C152 H15F 0.9600
Ga2 C162 1.961(3)
Ga2 C161 1.988(3)
Ga2 N13 2.089(2)
Ga2 N11 2.106(2)
C161 H16A 0.9600
C161 H16B 0.9600
C161 H16C 0.9600
C162 H16D 0.9600
C162 H16E 0.9600
C162 H16F 0.9600
N11 N12 1.472(3)
N11 C11 1.511(3)
C11 C117 1.541(4)
C11 C111 1.545(4)
C11 H11 0.9600
C111 C112 1.536(4)
C111 C119 1.540(4)
C111 H111 0.9600
C112 C113 1.525(5)
C112 H11A 0.9600
C112 H11B 0.9600
C113 C114 1.528(5)
C113 C118 1.529(5)
C113 H113 0.9600
C114 C115 1.526(5)
C114 H11C 0.9600
C114 H11D 0.9600
C115 C119 1.531(4)
C115 C116 1.540(5)
C115 H115 0.9600
C116 C117 1.535(4)
C116 H11E 0.9600
C116 H11F 0.9600
C117 C118 1.531(4)
C117 H117 0.9600
C118 H11G 0.9600
C118 H11H 0.9600
C119 H11I 0.9600
C119 H11J 0.9600
N12 C121 1.461(4)
N12 C125 1.467(4)
C121 C122 1.522(4)
C121 H12A 0.9600
C121 H12B 0.9600
C122 C123 1.522(5)
C122 H12C 0.9600
C122 H12D 0.9600
C123 C124 1.512(5)
C123 H12E 0.9600
C123 H12F 0.9600
C124 C125 1.525(4)
C124 H12G 0.9600
C124 H12H 0.9600
C125 H12I 0.9600
C125 H12J 0.9600
N13 N14 1.481(3)
N13 C13 1.496(3)
C13 C137 1.540(4)
C13 C131 1.544(4)
C13 H13 0.9600
C131 C139 1.535(4)
C131 C132 1.540(4)
C131 H131 0.9600
C132 C133 1.534(4)
C132 H13A 0.9600
C132 H13B 0.9600
C133 C134 1.514(5)
C133 C138 1.533(4)
C133 H133 0.9600
C134 C135 1.523(4)
C134 H13C 0.9600
C134 H13D 0.9600
C135 C136 1.522(4)
C135 C139 1.530(4)
C135 H135 0.9600
C136 C137 1.528(4)
C136 H13E 0.9600
C136 H13F 0.9600
C137 C138 1.534(4)
C137 H137 0.9600
C138 H13G 0.9600
C138 H13H 0.9600
C139 H13I 0.9600
C139 H13J 0.9600
N14 C145 1.460(4)
N14 C141 1.462(4)
C141 C142 1.516(4)
C141 H14A 0.9600
C141 H14B 0.9600
C142 C143 1.505(5)
C142 H14C 0.9600
C142 H14D 0.9600
C143 C144 1.510(5)
C143 H14E 0.9600
C143 H14F 0.9600
C144 C145 1.521(4)
C144 H14G 0.9600
C144 H14H 0.9600
C145 H14I 0.9600
C145 H14J 0.9600
Ga3 C251 1.975(3)
Ga3 C252 1.982(3)
Ga3 N23 2.076(2)
Ga3 N21 2.097(2)
Ga3 Ga4 2.8702(4)
C251 H25A 0.9600
C251 H25B 0.9600
C251 H25C 0.9600
C252 H25D 0.9600
C252 H25E 0.9600
C252 H25F 0.9600
Ga4 C261 1.980(3)
Ga4 C262 1.984(3)
Ga4 N21 2.081(2)
Ga4 N23 2.099(2)
C261 H26A 0.9600
C261 H26B 0.9600
C261 H26C 0.9600
C262 H26D 0.9600
C262 H26E 0.9600
C262 H26F 0.9600
N21 N22 1.477(3)
N21 C21 1.499(3)
C21 C211 1.540(3)
C21 C217 1.543(3)
C21 H21 0.9600
C211 C219 1.533(4)
C211 C212 1.534(4)
C211 H211 0.9600
C212 C213 1.536(4)
C212 H21A 0.9600
C212 H21B 0.9600
C213 C218 1.527(4)
C213 C214 1.533(4)
C213 H213 0.9600
C214 C215 1.528(4)
C214 H21C 0.9600
C214 H21D 0.9600
C215 C219 1.531(4)
C215 C216 1.532(4)
C215 H215 0.9600
C216 C217 1.540(4)
C216 H21E 0.9600
C216 H21F 0.9600
C217 C218 1.536(4)
C217 H217 0.9600
C218 H21G 0.9600
C218 H21H 0.9600
C219 H21I 0.9600
C219 H21J 0.9600
N22 C225 1.459(3)
N22 C221 1.460(3)
C221 C222 1.524(4)
C221 H22A 0.9600
C221 H22B 0.9600
C222 C223 1.519(4)
C222 H22C 0.9600
C222 H22D 0.9600
C223 C224 1.520(4)
C223 H22E 0.9600
C223 H22F 0.9600
C224 C225 1.526(4)
C224 H22G 0.9600
C224 H22H 0.9600
C225 H22I 0.9600
C225 H22J 0.9600
N23 N24 1.476(3)
N23 C23 1.502(3)
C23 C231 1.539(4)
C23 C237 1.543(3)
C23 H23 0.9600
C231 C232 1.534(4)
C231 C239 1.539(4)
C231 H231 0.9600
C232 C233 1.524(4)
C232 H23A 0.9600
C232 H23B 0.9600
C233 C234 1.528(4)
C233 C238 1.533(4)
C233 H233 0.9600
C234 C235 1.531(4)
C234 H23C 0.9600
C234 H23D 0.9600
C235 C239 1.533(4)
C235 C236 1.533(4)
C235 H235 0.9600
C236 C237 1.535(4)
C236 H23E 0.9600
C236 H23F 0.9600
C237 C238 1.529(4)
C237 H237 0.9600
C238 H23G 0.9600
C238 H23H 0.9600
C239 H23I 0.9600
C239 H23J 0.9600
N24 C245 1.460(3)
N24 C241 1.460(3)
C241 C242 1.525(4)
C241 H24A 0.9600
C241 H24B 0.9600
C242 C243 1.518(4)
C242 H24C 0.9600
C242 H24D 0.9600
C243 C244 1.521(4)
C243 H24E 0.9600
C243 H24F 0.9600
C244 C245 1.523(4)
C244 H24G 0.9600
C244 H24H 0.9600
C245 H24I 0.9600
C245 H24J 0.9600

loop_
_geom_torsion_atom_site_label_1
_geom_torsion_atom_site_label_2
_geom_torsion_atom_site_label_3
_geom_torsion_atom_site_label_4
_geom_torsion
N12 N11 C11 C117 58.8(3)
Ga1 N11 C11 C117 -167.8(2)
Ga2 N11 C11 C117 -73.4(3)
N12 N11 C11 C111 -72.8(3)
Ga1 N11 C11 C111 60.6(3)
Ga2 N11 C11 C111 155.0(2)
N11 C11 C111 C112 83.9(3)
C117 C11 C111 C112 -51.3(3)
N11 C11 C111 C119 -158.3(2)
C117 C11 C111 C119 66.4(3)
C119 C111 C112 C113 -59.7(3)
C11 C111 C112 C113 57.6(3)
C111 C112 C113 C114 60.1(3)
C111 C112 C113 C118 -59.6(3)
C112 C113 C114 C115 -59.0(4)
C118 C113 C114 C115 59.9(4)
C113 C114 C115 C119 59.4(4)
C113 C114 C115 C116 -60.0(4)
C114 C115 C116 C117 61.1(3)
C119 C115 C116 C117 -58.3(3)
C115 C116 C117 C118 -60.4(3)
C115 C116 C117 C11 62.5(3)
N11 C11 C117 C118 -84.6(3)
C111 C11 C117 C118 51.9(3)
N11 C11 C117 C116 156.6(2)
C111 C11 C117 C116 -66.9(3)
C112 C113 C118 C117 59.4(4)
C114 C113 C118 C117 -60.4(3)
C116 C117 C118 C113 60.0(3)
C11 C117 C118 C113 -58.0(3)
C114 C115 C119 C111 -61.1(3)
C116 C115 C119 C111 57.9(4)
C112 C111 C119 C115 60.2(3)
C11 C111 C119 C115 -61.7(3)
C11 N11 N12 C121 106.5(3)
Ga1 N11 N12 C121 -27.1(3)
Ga2 N11 N12 C121 -131.3(2)
C11 N11 N12 C125 -125.7(2)
Ga1 N11 N12 C125 100.7(2)
Ga2 N11 N12 C125 -3.5(3)
C125 N12 C121 C122 62.5(3)
N11 N12 C121 C122 -168.9(2)
N12 C121 C122 C123 -59.0(3)
C121 C122 C123 C124 54.6(3)
C122 C123 C124 C125 -53.2(4)
C121 N12 C125 C124 -59.8(3)
N11 N12 C125 C124 171.5(2)
C123 C124 C125 N12 55.0(3)
N14 N13 C13 C137 -68.5(3)
Ga1 N13 C13 C137 64.1(3)
Ga2 N13 C13 C137 157.17(19)
N14 N13 C13 C131 62.8(3)
Ga1 N13 C13 C131 -164.64(19)
Ga2 N13 C13 C131 -71.5(2)
N13 C13 C131 C139 -82.9(3)
C137 C13 C131 C139 52.4(3)
N13 C13 C131 C132 158.6(2)
C137 C13 C131 C132 -66.1(3)
C139 C131 C132 C133 -59.9(3)
C13 C131 C132 C133 62.3(3)
C131 C132 C133 C134 60.5(3)
C131 C132 C133 C138 -59.3(3)
C138 C133 C134 C135 60.4(3)
C132 C133 C134 C135 -59.8(3)
C133 C134 C135 C136 -60.1(3)
C133 C134 C135 C139 60.0(3)
C134 C135 C136 C137 59.8(3)
C139 C135 C136 C137 -60.7(3)
C135 C136 C137 C138 -59.6(3)
C135 C136 C137 C13 59.0(3)
N13 C13 C137 C136 82.4(3)
C131 C13 C137 C136 -53.2(3)
N13 C13 C137 C138 -158.2(2)
C131 C13 C137 C138 66.3(3)
C134 C133 C138 C137 -61.4(3)
C132 C133 C138 C137 58.9(3)
C136 C137 C138 C133 60.6(3)
C13 C137 C138 C133 -62.0(3)
C136 C135 C139 C131 59.8(3)
C134 C135 C139 C131 -61.0(3)
C132 C131 C139 C135 60.3(3)
C13 C131 C139 C135 -57.3(3)
C13 N13 N14 C145 118.1(2)
Ga1 N13 N14 C145 -7.4(3)
Ga2 N13 N14 C145 -114.7(2)
C13 N13 N14 C141 -113.7(2)
Ga1 N13 N14 C141 120.8(2)
Ga2 N13 N14 C141 13.5(3)
C145 N14 C141 C142 -59.2(3)
N13 N14 C141 C142 171.6(2)
N14 C141 C142 C143 56.6(4)
C141 C142 C143 C144 -53.6(4)
C142 C143 C144 C145 53.9(4)
C141 N14 C145 C144 59.1(3)
N13 N14 C145 C144 -171.7(2)
C143 C144 C145 N14 -56.8(4)
N22 N21 C21 C211 66.9(2)
Ga4 N21 C21 C211 -158.91(17)
Ga3 N21 C21 C211 -66.6(2)
N22 N21 C21 C217 -63.2(3)
Ga4 N21 C21 C217 71.1(2)
Ga3 N21 C21 C217 163.41(17)
N21 C21 C211 C219 158.8(2)
C217 C21 C211 C219 -67.0(2)
N21 C21 C211 C212 -82.4(3)
C217 C21 C211 C212 51.8(3)
C219 C211 C212 C213 61.0(3)
C21 C211 C212 C213 -57.2(3)
C211 C212 C213 C218 59.1(3)
C211 C212 C213 C214 -61.0(3)
C218 C213 C214 C215 -59.4(3)
C212 C213 C214 C215 59.9(3)
C213 C214 C215 C219 -60.3(3)
C213 C214 C215 C216 59.9(3)
C214 C215 C216 C217 -61.6(3)
C219 C215 C216 C217 58.2(3)
C215 C216 C217 C218 60.5(3)
C215 C216 C217 C21 -61.5(3)
N21 C21 C217 C218 81.7(3)
C211 C21 C217 C218 -51.9(3)
N21 C21 C217 C216 -160.1(2)
C211 C21 C217 C216 66.3(3)
C214 C213 C218 C217 59.7(3)
C212 C213 C218 C217 -59.7(3)
C216 C217 C218 C213 -59.2(3)
C21 C217 C218 C213 57.9(3)
C214 C215 C219 C211 61.4(3)
C216 C215 C219 C211 -58.2(3)
C212 C211 C219 C215 -60.9(3)
C21 C211 C219 C215 62.0(3)
C21 N21 N22 C225 -114.5(2)
Ga4 N21 N22 C225 117.9(2)
Ga3 N21 N22 C225 9.3(3)
C21 N21 N22 C221 116.1(2)
Ga4 N21 N22 C221 -11.5(3)
Ga3 N21 N22 C221 -120.03(19)
C225 N22 C221 C222 59.4(3)
N21 N22 C221 C222 -170.0(2)
N22 C221 C222 C223 -57.4(3)
C221 C222 C223 C224 54.8(3)
C222 C223 C224 C225 -54.9(3)
C221 N22 C225 C224 -58.9(3)
N21 N22 C225 C224 171.0(2)
C223 C224 C225 N22 57.1(3)
N24 N23 C23 C231 66.4(3)
Ga3 N23 C23 C231 -66.9(2)
Ga4 N23 C23 C231 -161.40(17)
N24 N23 C23 C237 -63.7(3)
Ga3 N23 C23 C237 163.05(17)
Ga4 N23 C23 C237 68.5(2)
N23 C23 C231 C232 -82.2(3)
C237 C23 C231 C232 52.6(3)
N23 C23 C231 C239 159.2(2)
C237 C23 C231 C239 -66.1(3)
C239 C231 C232 C233 60.4(3)
C23 C231 C232 C233 -58.2(3)
C231 C232 C233 C234 -60.6(3)
C231 C232 C233 C238 59.0(3)
C232 C233 C234 C235 59.3(3)
C238 C233 C234 C235 -59.5(3)
C233 C234 C235 C239 -59.8(3)
C233 C234 C235 C236 59.9(3)
C234 C235 C236 C237 -61.2(3)
C239 C235 C236 C237 58.4(3)
C235 C236 C237 C238 60.6(3)
C235 C236 C237 C23 -62.4(3)
N23 C23 C237 C238 81.7(3)
C231 C23 C237 C238 -53.0(3)
N23 C23 C237 C236 -159.2(2)
C231 C23 C237 C236 66.2(3)
C236 C237 C238 C233 -60.1(3)
C23 C237 C238 C233 58.5(3)
C232 C233 C238 C237 -59.1(3)
C234 C233 C238 C237 60.5(3)
C234 C235 C239 C231 61.5(3)
C236 C235 C239 C231 -58.1(3)
C232 C231 C239 C235 -60.7(3)
C23 C231 C239 C235 62.1(3)
C23 N23 N24 C245 119.7(2)
Ga3 N23 N24 C245 -112.7(2)
Ga4 N23 N24 C245 -7.7(3)
C23 N23 N24 C241 -113.9(2)
Ga3 N23 N24 C241 13.7(3)
Ga4 N23 N24 C241 118.71(19)
C245 N24 C241 C242 -62.5(3)
N23 N24 C241 C242 169.8(2)
N24 C241 C242 C243 59.5(3)
C241 C242 C243 C244 -55.2(3)
C242 C243 C244 C245 54.5(3)
C241 N24 C245 C244 61.4(3)
N23 N24 C245 C244 -170.5(2)
C243 C244 C245 N24 -57.6(3)
